data_7157096
loop_
_publ_author_name
'Cao, Jun'
'Sun, Jing'
'Yan, Chao-Guo'

_publ_section_title
;
 Construction of indeno[1,2-a]fluorene via domino reaction of
 1,3-indanedione and 3-arylideneindolin-2-ones or chalcones.
;
_journal_issue 40
_journal_name_full 'Organic &amp; biomolecular chemistry'
_journal_page_first 9008
_journal_page_last 9013
_journal_paper_doi 10.1039/c9ob01779h
_journal_volume 17
_journal_year 2019
_chemical_formula_moiety 'C28 H15 Br O3'
_chemical_formula_sum 'C28 H15 Br O3'
_chemical_formula_weight 479.31
_space_group_crystal_system monoclinic
_space_group_IT_number 14
_space_group_name_Hall '-P 2ybc'
_space_group_name_H-M_alt 'P 1 21/c 1'
_symmetry_space_group_name_Hall '-P 2ybc'
_symmetry_space_group_name_H-M 'P 1 21/c 1'
_atom_sites_solution_hydrogens geom
_audit_creation_method SHELXL-2014/7
_audit_update_record
;
2019-05-24 deposited with the CCDC.    2019-09-20 downloaded from the CCDC.
;
_cell_angle_alpha 90
_cell_angle_beta 104.805(4)
_cell_angle_gamma 90
_cell_formula_units_Z 4
_cell_length_a 16.1126(18)
_cell_length_b 14.9541(14)
_cell_length_c 8.7949(9)
_cell_measurement_reflns_used 3973
_cell_measurement_temperature 273(2)
_cell_measurement_theta_max 22.73
_cell_measurement_theta_min 2.62
_cell_volume 2048.8(4)
_computing_cell_refinement 'Bruker SAINT'
_computing_data_collection 'Bruker APEX2'
_computing_data_reduction 'Bruker SAINT'
_computing_molecular_graphics 'Bruker SHELXTL'
_computing_publication_material 'Bruker SHELXTL'
_computing_structure_refinement 'SHELXL-2014/7 (Sheldrick, 2014)'
_computing_structure_solution 'SHELXS-97 (Sheldrick 2008)'
_diffrn_ambient_temperature 273(2)
_diffrn_measured_fraction_theta_full 0.998
_diffrn_measured_fraction_theta_max 0.998
_diffrn_measurement_device_type 'CCD area detector'
_diffrn_measurement_method 'phi and omega scans'
_diffrn_radiation_source 'fine-focus sealed tube'
_diffrn_radiation_type MoK\a
_diffrn_radiation_wavelength 0.71073
_diffrn_reflns_av_R_equivalents 0.0717
_diffrn_reflns_av_unetI/netI 0.0765
_diffrn_reflns_Laue_measured_fraction_full 0.998
_diffrn_reflns_Laue_measured_fraction_max 0.998
_diffrn_reflns_limit_h_max 17
_diffrn_reflns_limit_h_min -19
_diffrn_reflns_limit_k_max 16
_diffrn_reflns_limit_k_min -18
_diffrn_reflns_limit_l_max 10
_diffrn_reflns_limit_l_min -10
_diffrn_reflns_number 19143
_diffrn_reflns_point_group_measured_fraction_full 0.998
_diffrn_reflns_point_group_measured_fraction_max 0.998
_diffrn_reflns_theta_full 25.242
_diffrn_reflns_theta_max 25.997
_diffrn_reflns_theta_min 2.615
_exptl_absorpt_coefficient_mu 2.036
_exptl_absorpt_correction_T_max 0.666
_exptl_absorpt_correction_T_min 0.595
_exptl_absorpt_correction_type multi-scan
_exptl_absorpt_process_details sadabs
_exptl_crystal_colour yellow
_exptl_crystal_density_diffrn 1.554
_exptl_crystal_description block
_exptl_crystal_F_000 968
_exptl_crystal_size_max 0.260
_exptl_crystal_size_mid 0.240
_exptl_crystal_size_min 0.200
_refine_diff_density_max 0.241
_refine_diff_density_min -0.387
_refine_diff_density_rms 0.054
_refine_ls_extinction_method none
_refine_ls_goodness_of_fit_ref 1.009
_refine_ls_hydrogen_treatment constr
_refine_ls_matrix_type full
_refine_ls_number_parameters 290
_refine_ls_number_reflns 4018
_refine_ls_number_restraints 0
_refine_ls_restrained_S_all 1.009
_refine_ls_R_factor_all 0.1238
_refine_ls_R_factor_gt 0.0498
_refine_ls_shift/su_max 0.000
_refine_ls_shift/su_mean 0.000
_refine_ls_structure_factor_coef Fsqd
_refine_ls_weighting_details 'w=1/[\s^2^(Fo^2^)+(0.0371P)^2^+1.0625P] where P=(Fo^2^+2Fc^2^)/3'
_refine_ls_weighting_scheme calc
_refine_ls_wR_factor_gt 0.0852
_refine_ls_wR_factor_ref 0.1050
_reflns_Friedel_coverage 0.000
_reflns_number_gt 2256
_reflns_number_total 4018
_reflns_threshold_expression 'I > 2\s(I)'
_cod_data_source_file c9ob01779h2.cif
_cod_data_source_block 4n
_cod_depositor_comments 'Adding full bibliography for 7157095--7157106.cif.'
_cod_database_code 7157096
_shelx_shelxl_version_number 2014/7
_shelx_space_group_comment
; 
The symmetry employed for this shelxl refinement is uniquely defined 
by the following loop, which should always be used as a source of 
symmetry information in preference to the above space-group names. 
They are only intended as comments. 
;
_shelx_estimated_absorpt_t_min 0.620
_shelx_estimated_absorpt_t_max 0.686

loop_
_space_group_symop_operation_xyz
'x, y, z'
'-x, y+1/2, -z+1/2'
'-x, -y, -z'
'x, -y-1/2, z-1/2'

loop_
_atom_site_label
_atom_site_type_symbol
_atom_site_fract_x
_atom_site_fract_y
_atom_site_fract_z
_atom_site_U_iso_or_equiv
_atom_site_adp_type
_atom_site_occupancy
_atom_site_site_symmetry_order
_atom_site_calc_flag
_atom_site_refinement_flags_posn
_atom_site_refinement_flags_adp
Br1 Br 0.17435(3) -0.31808(3) 0.03734(6) 0.0777(2) Uani 1 1 d . .
C1 C 0.3394(2) 0.1874(2) 0.2961(4) 0.0365(8) Uani 1 1 d . .
C2 C 0.4115(2) 0.2227(2) 0.4242(4) 0.0377(8) Uani 1 1 d . .
C3 C 0.4745(2) 0.1814(2) 0.5378(4) 0.0487(9) Uani 1 1 d . .
H3 H 0.4771 0.1194 0.5450 0.058 Uiso 1 1 calc R U
C4 C 0.5341(2) 0.2344(3) 0.6419(4) 0.0573(10) Uani 1 1 d . .
H4 H 0.5769 0.2070 0.7193 0.069 Uiso 1 1 calc R U
C5 C 0.5313(2) 0.3259(3) 0.6328(4) 0.0586(11) Uani 1 1 d . .
H5 H 0.5728 0.3597 0.7022 0.070 Uiso 1 1 calc R U
C6 C 0.4676(2) 0.3683(2) 0.5219(4) 0.0520(10) Uani 1 1 d . .
H6 H 0.4647 0.4303 0.5165 0.062 Uiso 1 1 calc R U
C7 C 0.4081(2) 0.3160(2) 0.4190(4) 0.0414(8) Uani 1 1 d . .
C8 C 0.3323(2) 0.3453(2) 0.2944(4) 0.0419(8) Uani 1 1 d . .
C9 C 0.2901(2) 0.2612(2) 0.2219(4) 0.0384(8) Uani 1 1 d . .
C10 C 0.2177(2) 0.2461(2) 0.1007(4) 0.0365(8) Uani 1 1 d . .
C11 C 0.1521(2) 0.3066(2) 0.0027(4) 0.0405(8) Uani 1 1 d . .
C12 C 0.1397(2) 0.3983(2) 0.0096(4) 0.0496(9) Uani 1 1 d . .
H12 H 0.1772 0.4336 0.0835 0.060 Uiso 1 1 calc R U
C13 C 0.0694(2) 0.4358(2) -0.0973(4) 0.0551(10) Uani 1 1 d . .
H13 H 0.0596 0.4969 -0.0931 0.066 Uiso 1 1 calc R U
C14 C 0.0142(2) 0.3849(3) -0.2091(5) 0.0616(11) Uani 1 1 d . .
H14 H -0.0314 0.4121 -0.2805 0.074 Uiso 1 1 calc R U
C15 C 0.0261(2) 0.2927(3) -0.2163(4) 0.0538(10) Uani 1 1 d . .
H15 H -0.0109 0.2577 -0.2915 0.065 Uiso 1 1 calc R U
C16 C 0.0948(2) 0.2553(2) -0.1075(4) 0.0435(9) Uani 1 1 d . .
C17 C 0.1171(2) 0.1588(2) -0.0832(4) 0.0442(9) Uani 1 1 d . .
C18 C 0.1958(2) 0.1570(2) 0.0528(4) 0.0385(8) Uani 1 1 d . .
C19 C 0.3387(2) -0.0290(2) 0.4445(4) 0.0577(10) Uani 1 1 d . .
H19A H 0.3780 -0.0764 0.4869 0.087 Uiso 1 1 calc R U
H19B H 0.2839 -0.0539 0.3926 0.087 Uiso 1 1 calc R U
H19C H 0.3324 0.0095 0.5282 0.087 Uiso 1 1 calc R U
C20 C 0.3723(2) 0.0232(2) 0.3301(4) 0.0418(8) Uani 1 1 d . .
C21 C 0.31831(19) 0.1006(2) 0.2489(4) 0.0369(8) Uani 1 1 d . .
C22 C 0.2443(2) 0.0843(2) 0.1237(4) 0.0380(8) Uani 1 1 d . .
C23 C 0.2214(2) -0.0106(2) 0.0809(4) 0.0382(8) Uani 1 1 d . .
C24 C 0.2772(2) -0.0660(2) 0.0282(4) 0.0494(9) Uani 1 1 d . .
H24 H 0.3255 -0.0416 0.0047 0.059 Uiso 1 1 calc R U
C25 C 0.2621(2) -0.1570(2) 0.0098(4) 0.0510(9) Uani 1 1 d . .
H25 H 0.2995 -0.1933 -0.0273 0.061 Uiso 1 1 calc R U
C26 C 0.1916(2) -0.1930(2) 0.0470(4) 0.0470(9) Uani 1 1 d . .
C27 C 0.1330(2) -0.1385(2) 0.0911(4) 0.0495(9) Uani 1 1 d . .
H27 H 0.0836 -0.1627 0.1107 0.059 Uiso 1 1 calc R U
C28 C 0.1479(2) -0.0479(2) 0.1062(4) 0.0454(9) Uani 1 1 d . .
H28 H 0.1075 -0.0112 0.1340 0.054 Uiso 1 1 calc R U
O1 O 0.31124(15) 0.42225(16) 0.2597(3) 0.0583(7) Uani 1 1 d . .
O2 O 0.07869(16) 0.09595(17) -0.1547(3) 0.0628(7) Uani 1 1 d . .
O3 O 0.44070(16) 0.00743(16) 0.3036(3) 0.0600(7) Uani 1 1 d . .

loop_
_atom_site_aniso_label
_atom_site_aniso_U_11
_atom_site_aniso_U_22
_atom_site_aniso_U_33
_atom_site_aniso_U_23
_atom_site_aniso_U_13
_atom_site_aniso_U_12
Br1 0.0900(4) 0.0400(2) 0.1045(4) -0.0128(2) 0.0271(3) -0.0055(2)
C1 0.0373(19) 0.039(2) 0.0353(18) 0.0021(16) 0.0126(15) 0.0013(16)
C2 0.038(2) 0.041(2) 0.0354(19) 0.0000(16) 0.0117(16) -0.0004(16)
C3 0.047(2) 0.045(2) 0.053(2) -0.0001(19) 0.0106(19) 0.0021(19)
C4 0.047(2) 0.069(3) 0.050(2) -0.008(2) 0.0016(19) 0.005(2)
C5 0.044(2) 0.072(3) 0.056(2) -0.023(2) 0.005(2) -0.010(2)
C6 0.054(2) 0.047(2) 0.057(2) -0.011(2) 0.018(2) -0.007(2)
C7 0.043(2) 0.042(2) 0.040(2) -0.0063(17) 0.0127(17) -0.0073(17)
C8 0.050(2) 0.038(2) 0.043(2) -0.0009(17) 0.0210(18) -0.0005(17)
C9 0.042(2) 0.038(2) 0.0358(19) -0.0012(16) 0.0109(17) 0.0012(16)
C10 0.0379(19) 0.0365(19) 0.0380(19) 0.0057(16) 0.0148(17) 0.0050(16)
C11 0.041(2) 0.042(2) 0.042(2) 0.0064(17) 0.0166(17) 0.0036(17)
C12 0.050(2) 0.048(2) 0.053(2) 0.0072(18) 0.0165(19) 0.0028(19)
C13 0.056(2) 0.046(2) 0.066(3) 0.018(2) 0.023(2) 0.011(2)
C14 0.048(2) 0.069(3) 0.067(3) 0.028(2) 0.012(2) 0.012(2)
C15 0.042(2) 0.062(3) 0.054(2) 0.011(2) 0.0061(19) -0.0023(19)
C16 0.039(2) 0.050(2) 0.041(2) 0.0112(18) 0.0099(18) 0.0026(19)
C17 0.038(2) 0.050(2) 0.043(2) 0.0023(18) 0.0092(18) -0.0013(18)
C18 0.038(2) 0.039(2) 0.0390(19) 0.0031(16) 0.0116(17) 0.0018(16)
C19 0.065(3) 0.053(2) 0.058(2) 0.0102(19) 0.021(2) 0.006(2)
C20 0.045(2) 0.0357(19) 0.043(2) -0.0023(16) 0.0064(18) -0.0019(17)
C21 0.0377(19) 0.0347(19) 0.0403(19) 0.0010(16) 0.0137(16) 0.0008(16)
C22 0.0370(19) 0.0370(19) 0.0421(19) -0.0029(16) 0.0138(16) 0.0011(16)
C23 0.038(2) 0.0355(19) 0.041(2) -0.0020(16) 0.0085(16) 0.0005(17)
C24 0.045(2) 0.048(2) 0.059(2) -0.0043(18) 0.0197(18) -0.0080(18)
C25 0.053(2) 0.051(2) 0.052(2) -0.0099(18) 0.0183(19) 0.0079(19)
C26 0.048(2) 0.040(2) 0.050(2) -0.0048(17) 0.0068(19) -0.0019(18)
C27 0.045(2) 0.049(2) 0.056(2) -0.0056(18) 0.0151(19) -0.0051(19)
C28 0.041(2) 0.043(2) 0.052(2) -0.0102(17) 0.0126(17) 0.0032(17)
O1 0.0693(17) 0.0368(15) 0.0642(16) -0.0026(13) 0.0086(13) 0.0026(13)
O2 0.0626(17) 0.0533(16) 0.0605(16) -0.0071(14) -0.0063(13) -0.0059(14)
O3 0.0491(16) 0.0568(16) 0.0767(18) 0.0172(13) 0.0206(14) 0.0135(13)

loop_
_atom_type_symbol
_atom_type_description
_atom_type_scat_dispersion_real
_atom_type_scat_dispersion_imag
_atom_type_scat_source
C C 0.0033 0.0016 'International Tables Vol C Tables 4.2.6.8 and 6.1.1.4'
H H 0.0000 0.0000 'International Tables Vol C Tables 4.2.6.8 and 6.1.1.4'
O O 0.0106 0.0060 'International Tables Vol C Tables 4.2.6.8 and 6.1.1.4'
Br Br -0.2901 2.4595 'International Tables Vol C Tables 4.2.6.8 and 6.1.1.4'

loop_
_geom_angle_atom_site_label_1
_geom_angle_atom_site_label_2
_geom_angle_atom_site_label_3
_geom_angle
C21 C1 C9 121.9(3)
C21 C1 C2 130.2(3)
C9 C1 C2 108.0(3)
C3 C2 C7 119.2(3)
C3 C2 C1 132.6(3)
C7 C2 C1 108.2(3)
C2 C3 C4 118.6(3)
C2 C3 H3 120.7
C4 C3 H3 120.7
C5 C4 C3 121.5(3)
C5 C4 H4 119.3
C3 C4 H4 119.3
C4 C5 C6 120.5(3)
C4 C5 H5 119.7
C6 C5 H5 119.7
C5 C6 C7 118.1(3)
C5 C6 H6 120.9
C7 C6 H6 120.9
C6 C7 C2 121.9(3)
C6 C7 C8 128.4(3)
C2 C7 C8 109.7(3)
O1 C8 C7 126.1(3)
O1 C8 C9 128.5(3)
C7 C8 C9 105.4(3)
C10 C9 C1 119.4(3)
C10 C9 C8 132.0(3)
C1 C9 C8 108.6(3)
C9 C10 C18 118.7(3)
C9 C10 C11 133.0(3)
C18 C10 C11 108.3(3)
C16 C11 C12 119.9(3)
C16 C11 C10 108.4(3)
C12 C11 C10 131.6(3)
C11 C12 C13 118.0(3)
C11 C12 H12 121.0
C13 C12 H12 121.0
C14 C13 C12 121.8(3)
C14 C13 H13 119.1
C12 C13 H13 119.1
C13 C14 C15 120.5(3)
C13 C14 H14 119.7
C15 C14 H14 119.7
C16 C15 C14 117.6(3)
C16 C15 H15 121.2
C14 C15 H15 121.2
C15 C16 C11 122.1(3)
C15 C16 C17 127.8(3)
C11 C16 C17 110.1(3)
O2 C17 C16 127.3(3)
O2 C17 C18 128.0(3)
C16 C17 C18 104.7(3)
C22 C18 C10 122.2(3)
C22 C18 C17 129.3(3)
C10 C18 C17 108.4(3)
C20 C19 H19A 109.5
C20 C19 H19B 109.5
H19A C19 H19B 109.5
C20 C19 H19C 109.5
H19A C19 H19C 109.5
H19B C19 H19C 109.5
O3 C20 C19 122.7(3)
O3 C20 C21 120.1(3)
C19 C20 C21 117.2(3)
C1 C21 C22 119.2(3)
C1 C21 C20 120.7(3)
C22 C21 C20 120.1(3)
C18 C22 C21 118.5(3)
C18 C22 C23 123.9(3)
C21 C22 C23 117.6(3)
C28 C23 C24 118.0(3)
C28 C23 C22 120.8(3)
C24 C23 C22 121.0(3)
C23 C24 C25 121.2(3)
C23 C24 H24 119.4
C25 C24 H24 119.4
C26 C25 C24 119.3(3)
C26 C25 H25 120.3
C24 C25 H25 120.3
C25 C26 C27 120.3(3)
C25 C26 Br1 120.0(3)
C27 C26 Br1 119.7(3)
C28 C27 C26 119.7(3)
C28 C27 H27 120.2
C26 C27 H27 120.2
C27 C28 C23 121.2(3)
C27 C28 H28 119.4
C23 C28 H28 119.4

loop_
_geom_bond_atom_site_label_1
_geom_bond_atom_site_label_2
_geom_bond_distance
Br1 C26 1.890(3)
C1 C21 1.379(4)
C1 C9 1.418(4)
C1 C2 1.493(4)
C2 C3 1.375(4)
C2 C7 1.396(4)
C3 C4 1.393(5)
C3 H3 0.9300
C4 C5 1.371(5)
C4 H4 0.9300
C5 C6 1.376(5)
C5 H5 0.9300
C6 C7 1.380(4)
C6 H6 0.9300
C7 C8 1.484(5)
C8 O1 1.217(4)
C8 C9 1.492(4)
C9 C10 1.383(4)
C10 C18 1.415(4)
C10 C11 1.488(4)
C11 C16 1.387(4)
C11 C12 1.389(4)
C12 C13 1.391(5)
C12 H12 0.9300
C13 C14 1.375(5)
C13 H13 0.9300
C14 C15 1.395(5)
C14 H14 0.9300
C15 C16 1.383(4)
C15 H15 0.9300
C16 C17 1.489(5)
C17 O2 1.209(4)
C17 C18 1.504(4)
C18 C22 1.391(4)
C19 C20 1.481(4)
C19 H19A 0.9600
C19 H19B 0.9600
C19 H19C 0.9600
C20 O3 1.206(4)
C20 C21 1.513(4)
C21 C22 1.423(4)
C22 C23 1.490(4)
C23 C28 1.379(4)
C23 C24 1.385(4)
C24 C25 1.385(4)
C24 H24 0.9300
C25 C26 1.370(5)
C25 H25 0.9300
C26 C27 1.377(5)
C27 C28 1.376(4)
C27 H27 0.9300
C28 H28 0.9300
